data_8104288
loop_
_publ_author_name
'von Engelhardt, W.'

_publ_section_title
;
 Die Strukturen von Thuringit, Bavalit und Chamosit und ihre Stellung in
 der Chloritgruppe
;
_journal_name_full
;
Zeitschrift fuer Kristallographie, Kristallgeometrie, Kristallphysik, 
Kristallchemie (-144,1977)
;
_journal_page_first 142
_journal_page_last 159
_journal_volume 104
_journal_year 1942
_chemical_formula_sum 'Al4.4 Fe7.9 H16 Mg1.5 O36 Si6.2'
_chemical_name_systematic '(Mg1.5 Fe7.9 Al2.6) (Si6.2 Al1.8 O20) (O H)16'
_space_group_IT_number 12
_symmetry_space_group_name_Hall '-C 2y'
_symmetry_space_group_name_H-M 'C 1 2/m 1'
_cell_angle_alpha 90
_cell_angle_beta 90
_cell_angle_gamma 90
_cell_formula_units_Z 1
_cell_length_a 5.401
_cell_length_b 9.359
_cell_length_c 14.028
_cell_volume 709.087
_citation_journal_id_ASTM ZEKGAX
_cod_data_source_file vonEngelhardt_ZEKGAX_1942_1173.cif
_cod_data_source_block H16Al4.4Fe7.9Mg1.5O36Si6.2
_cod_original_cell_volume 709.0868
_cod_original_formula_sum 'H16 Al4.4 Fe7.9 Mg1.5 O36 Si6.2'
_cod_database_code 8104288

loop_
_symmetry_equiv_pos_as_xyz
x,y,z
-x,y,-z
-x,-y,-z
x,-y,z
x+1/2,y+1/2,z
-x+1/2,y+1/2,-z
-x+1/2,-y+1/2,-z
x+1/2,-y+1/2,z

loop_
_atom_site_label
_atom_site_type_symbol
_atom_site_fract_x
_atom_site_fract_y
_atom_site_fract_z
_atom_site_occupancy
_atom_site_U_iso_or_equiv
Al2 Al+3 0 0 0.5 0.217 0.0
Fe4 Fe+2 0 0.333 0.5 0.658 0.0
Fe2 Fe+2 0 0 0.5 0.658 0.0
Fe1 Fe+2 0 0 0 0.658 0.0
Mg4 Mg+2 0 0.333 0.5 0.125 0.0
O3 O-2 0.167 0.167 0.072 1 0.0
O2 O-2 0.083 0.25 0.769 1 0.0
Mg2 Mg+2 0 0 0.5 0.125 0.0
O6 O-2 0.167 0.167 0.431 1 0.0
Al4 Al+3 0 0.333 0.5 0.217 0.0
O5 O-2 0.333 0 0.568 1 0.0
Al3 Al+3 0 0.333 0 0.217 0.0
Mg3 Mg+2 0 0.333 0 0.125 0.0
Mg1 Mg+2 0 0 0 0.125 0.0
Si1 Si+4 0.167 0.167 0.186 0.775 0.0
O4 O-2 0.333 0 0.935 1 0.0
O1 O-2 0.167 0 0.23 1 0.0
Al1 Al+3 0 0 0 0.217 0.0
Al5 Al+3 0.167 0.167 0.186 0.225 0.0
Fe3 Fe+2 0 0.333 0 0.658 0.0
